data_8104058
loop_
_publ_author_name
'Wacker, K.'
'Kutoglu, A.'
'Buck, P.'

_publ_section_title
;
 Crystal structure of thallium dicopper tantalum tetrasulfide Tl Cu2 Ta S4
;
_journal_name_full
;
Zeitschrift fuer Kristallographie - New Crystal Structures
;
_journal_page_first 94
_journal_page_last 94
_journal_volume 212
_journal_year 1997
_chemical_formula_sum 'Cu2 S4 Ta Tl'
_chemical_name_systematic 'Tl Cu2 Ta S4'
_space_group_IT_number 40
_symmetry_space_group_name_Hall 'C -2c 2'
_symmetry_space_group_name_H-M 'C 2 c m'
_cell_angle_alpha 90
_cell_angle_beta 90
_cell_angle_gamma 90
_cell_formula_units_Z 4
_cell_length_a 5.523
_cell_length_b 18.092
_cell_length_c 7.387
_cell_volume 738.125
_citation_journal_id_ASTM ZKNSFT
_cod_data_source_file Wacker_ZKNSFT_1997_1972.cif
_cod_data_source_block Cu2S4Ta1Tl1
_cod_original_cell_volume 738.1246
_cod_original_sg_symbol_Hall 'A 2 -2a (z,y,-x)'
_cod_original_formula_sum 'Cu2 S4 Ta1 Tl1'
_cod_database_code 8104058

loop_
_symmetry_equiv_pos_as_xyz
x,y,z
x,-y,-z
x,y,-z+1/2
x,-y,z+1/2
x+1/2,y+1/2,z
x+1/2,-y+1/2,-z
x+1/2,y+1/2,-z+1/2
x+1/2,-y+1/2,z+1/2

loop_
_atom_site_label
_atom_site_type_symbol
_atom_site_fract_x
_atom_site_fract_y
_atom_site_fract_z
_atom_site_occupancy
_atom_site_U_iso_or_equiv
S3 S-2 0.752 0.11 -0.0018 1 0.0
S2 S-2 0.252 0.206 0.25 1 0.0
S1 S-2 0.265 0.004 0.25 1 0.0
Cu2 Cu+2 0.001 0.1086 0.25 1 0.0
Cu1 Cu+2 0.534 0 0 1 0.0
Tl1 Tl+1 0.758 0.3182 0.25 1 0.0
Ta1 Ta+3 0.499 0.1134 0.25 1 0.0
